data_1532228
loop_
_publ_author_name
'Seifert-Lorenz, K.'
'Hafner, J.'

_publ_section_title
;
 Crystalline intermetallic compounds in the K-Te system: the Zintl-Klemm
 principle revisited
;
_journal_name_full 'Physical Review, Serie 3. B - Condensed Matter (18,1978-)'
_journal_page_first 094105-1
_journal_page_last 094105-15
_journal_volume 66
_journal_year 2002
_chemical_formula_sum 'K2 Te3'
_space_group_IT_number 62
_symmetry_space_group_name_Hall '-P 2ac 2n'
_symmetry_space_group_name_H-M 'P n m a'
_cell_angle_alpha 90
_cell_angle_beta 90
_cell_angle_gamma 90
_cell_formula_units_Z 4
_cell_length_a 15.952
_cell_length_b 10.343
_cell_length_c 4.645
_cell_volume 766.386
_citation_journal_id_ASTM PRBMDO
_cod_data_source_file Seifert-Lorenz_PRBMDO_2002_1749.cif
_cod_data_source_block K2Te3
_cod_original_cell_volume 766.3857
_cod_database_code 1532228

loop_
_symmetry_equiv_pos_as_xyz
x,y,z
-x+1/2,-y,z+1/2
x+1/2,-y+1/2,-z+1/2
-x,y+1/2,-z
-x,-y,-z
x-1/2,y,-z-1/2
-x-1/2,y-1/2,z-1/2
x,-y-1/2,z

loop_
_atom_site_label
_atom_site_type_symbol
_atom_site_fract_x
_atom_site_fract_y
_atom_site_fract_z
_atom_site_occupancy
_atom_site_U_iso_or_equiv
Te2 Te 0.2609 0.25 0.7156 1 0.0
Te3 Te 0.1224 0.25 0.3121 1 0.0
Te1 Te 0.4799 0.25 0.8055 1 0.0
K1 K+1 0.3774 0.0284 0.2867 1 0.0
